data_4509558
loop_
_publ_author_name
'Chen, Li-Zhuang'
'Zhao, Hong'
'Ge, Jia-Zhen'
'Xiong, Ren-Gen'
'Hu, Hong-Wen'

_publ_section_title
;
 Observation of Deuteration Effect in Co-Crystal System:
 Hexamethylenetetraminium 3,5-Dinitrobenzoate Hemideuterated Water
;
_journal_issue 9
_journal_name_full 'Crystal Growth &amp; Design'
_journal_page_first 3828
_journal_paper_doi 10.1021/cg900348x
_journal_volume 9
_journal_year 2009
_chemical_formula_sum 'C15 H15 D2 N4 O6.5'
_chemical_formula_weight 359.34
_chemical_name_systematic
; 
 ? 
;
_space_group_IT_number 2
_symmetry_cell_setting triclinic
_symmetry_space_group_name_Hall '-P 1'
_symmetry_space_group_name_H-M 'P -1'
_atom_sites_solution_hydrogens geom
_atom_sites_solution_primary direct
_atom_sites_solution_secondary difmap
_audit_creation_method SHELXL-97
_cell_angle_alpha 99.543(3)
_cell_angle_beta 93.469(3)
_cell_angle_gamma 105.766(5)
_cell_formula_units_Z 4
_cell_length_a 6.871(2)
_cell_length_b 10.724(4)
_cell_length_c 21.829(7)
_cell_measurement_temperature 293(2)
_cell_volume 1517.1(9)
_computing_structure_refinement 'SHELXL-97 (Sheldrick, 1997)'
_computing_structure_solution 'SHELXS-97 (Sheldrick, 1990)'
_diffrn_ambient_temperature 293(2)
_diffrn_measured_fraction_theta_full 0.978
_diffrn_measured_fraction_theta_max 0.978
_diffrn_radiation_monochromator graphite
_diffrn_radiation_source 'fine-focus sealed tube'
_diffrn_radiation_type MoK\a
_diffrn_radiation_wavelength 0.71073
_diffrn_reflns_av_R_equivalents 0.0409
_diffrn_reflns_av_sigmaI/netI 0.0638
_diffrn_reflns_limit_h_max 7
_diffrn_reflns_limit_h_min -8
_diffrn_reflns_limit_k_max 13
_diffrn_reflns_limit_k_min -13
_diffrn_reflns_limit_l_max 28
_diffrn_reflns_limit_l_min -28
_diffrn_reflns_number 11824
_diffrn_reflns_theta_full 27.50
_diffrn_reflns_theta_max 27.50
_diffrn_reflns_theta_min 2.01
_exptl_absorpt_coefficient_mu 0.125
_exptl_absorpt_correction_T_max 1.0000
_exptl_absorpt_correction_T_min 0.7801
_exptl_absorpt_correction_type multi-scan
_exptl_crystal_density_diffrn 1.573
_exptl_crystal_density_method 'not measured'
_exptl_crystal_F_000 748
_exptl_crystal_size_max 0.3300
_exptl_crystal_size_mid 0.2900
_exptl_crystal_size_min 0.2700
_refine_diff_density_max 0.829
_refine_diff_density_min -0.388
_refine_diff_density_rms 0.094
_refine_ls_extinction_method none
_refine_ls_goodness_of_fit_ref 1.032
_refine_ls_hydrogen_treatment mixed
_refine_ls_matrix_type full
_refine_ls_number_parameters 476
_refine_ls_number_reflns 6803
_refine_ls_number_restraints 11
_refine_ls_restrained_S_all 1.032
_refine_ls_R_factor_all 0.0727
_refine_ls_R_factor_gt 0.0590
_refine_ls_shift/su_max 0.000
_refine_ls_shift/su_mean 0.000
_refine_ls_structure_factor_coef Fsqd
_refine_ls_weighting_details 'calc w=1/[\s^2^(Fo^2^)+(0.1201P)^2^+0.0000P] where P=(Fo^2^+2Fc^2^)/3'
_refine_ls_weighting_scheme calc
_refine_ls_wR_factor_gt 0.1671
_refine_ls_wR_factor_ref 0.1839
_reflns_number_gt 4788
_reflns_number_total 6803
_reflns_threshold_expression >2sigma(I)
_cod_data_source_file cg900348xsup1.cif
_cod_data_source_block shelxl
_cod_depositor_comments
;
The following automatic conversions were performed:

'_symmetry_cell_setting' value 'TRICLINIC' changed to 'triclinic'
according to /home/saulius/struct/CIF-dictionaries/cif_core.dic
dictionary named 'cif_core.dic' version 2.4.2 from
2011-04-26.

'_exptl_absorpt_correction_type' value 'MULTI-SCAN'
changed to 'multi-scan' according to
/home/saulius/struct/CIF-dictionaries/cif_core.dic dictionary named
'cif_core.dic' version 2.4.2 from 2011-04-26.

Automatic conversion script
Id: cif_fix_values 1891 2012-01-12 08:04:46Z andrius 
;
_cod_original_sg_symbol_H-M P-1
_cod_database_code 4509558

loop_
_symmetry_equiv_pos_as_xyz
'x, y, z'
'-x, -y, -z'

loop_
_atom_site_label
_atom_site_type_symbol
_atom_site_fract_x
_atom_site_fract_y
_atom_site_fract_z
_atom_site_U_iso_or_equiv
_atom_site_adp_type
_atom_site_occupancy
_atom_site_symmetry_multiplicity
_atom_site_calc_flag
_atom_site_refinement_flags
C1 C 0.2363(3) 0.45529(19) 0.45507(9) 0.0163(4) Uani 1 1 d .
H1A H 0.1534(3) 0.45470(19) 0.48894(9) 0.020 Uiso 1 1 d R
H1B H 0.3495(3) 0.53359(19) 0.46498(9) 0.020 Uiso 1 1 d R
C2 C 0.1332(3) 0.22016(19) 0.43255(10) 0.0174(4) Uani 1 1 d .
H2A H 0.1808(3) 0.14322(19) 0.42842(10) 0.021 Uiso 1 1 d R
H2B H 0.0497(3) 0.21855(19) 0.46628(10) 0.021 Uiso 1 1 d R
C3 C 0.4345(3) 0.3423(2) 0.39486(10) 0.0178(4) Uani 1 1 d .
H3A H 0.4864(3) 0.2671(2) 0.39007(10) 0.021 Uiso 1 1 d R
H3B H 0.5485(3) 0.4202(2) 0.40399(10) 0.021 Uiso 1 1 d R
C4 C 0.2461(3) 0.45669(19) 0.34266(9) 0.0175(4) Uani 1 1 d .
H4A H 0.3601(3) 0.53460(19) 0.35153(9) 0.021 Uiso 1 1 d R
H4B H 0.1698(3) 0.45721(19) 0.30442(9) 0.021 Uiso 1 1 d R
C5 C 0.1418(3) 0.22163(19) 0.32308(10) 0.0179(4) Uani 1 1 d .
H5A H 0.0631(3) 0.22012(19) 0.28496(10) 0.021 Uiso 1 1 d R
H5B H 0.1901(3) 0.14492(19) 0.31739(10) 0.021 Uiso 1 1 d R
C6 C -0.0640(3) 0.33114(19) 0.38130(10) 0.0171(4) Uani 1 1 d .
H6A H -0.1489(3) 0.32984(19) 0.41468(10) 0.020 Uiso 1 1 d R
H6B H -0.1447(3) 0.32945(19) 0.34353(10) 0.020 Uiso 1 1 d R
C7 C 0.4881(3) 0.8307(2) -0.13993(10) 0.0195(4) Uani 1 1 d .
H7A H 0.3877(3) 0.8446(2) -0.11292(10) 0.023 Uiso 1 1 d R
H7B H 0.4327(3) 0.8233(2) -0.18226(10) 0.023 Uiso 1 1 d R
C8 C 0.6924(3) 0.69242(19) -0.17471(10) 0.0201(4) Uani 1 1 d .
H8A H 0.6384(3) 0.68556(19) -0.21713(10) 0.024 Uiso 1 1 d R
H8B H 0.7228(3) 0.61137(19) -0.17142(10) 0.024 Uiso 1 1 d R
C9 C 0.9599(3) 0.8139(2) -0.09420(10) 0.0200(4) Uani 1 1 d .
H9A H 0.9952(3) 0.7352(2) -0.08934(10) 0.024 Uiso 1 1 d R
H9B H 1.0813(3) 0.8867(2) -0.08372(10) 0.024 Uiso 1 1 d R
C10 C 0.8353(3) 0.9231(2) -0.16653(10) 0.0199(4) Uani 1 1 d .
H10A H 0.9572(3) 0.9956(2) -0.15646(10) 0.024 Uiso 1 1 d R
H10B H 0.7837(3) 0.9172(2) -0.20910(10) 0.024 Uiso 1 1 d R
C11 C 0.6227(3) 0.7232(2) -0.06789(10) 0.0196(4) Uani 1 1 d .
H11A H 0.6526(3) 0.6429(2) -0.06285(10) 0.023 Uiso 1 1 d R
H11B H 0.5239(3) 0.7368(2) -0.04019(10) 0.023 Uiso 1 1 d R
C12 C 0.7616(3) 0.95528(19) -0.05672(10) 0.0184(4) Uani 1 1 d .
H12A H 0.8817(3) 1.02885(19) -0.04509(10) 0.022 Uiso 1 1 d R
H12B H 0.6622(3) 0.96851(19) -0.02921(10) 0.022 Uiso 1 1 d R
C13 C 0.3388(2) 0.97027(16) -0.28509(8) 0.0079(3) Uani 1 1 d .
C14 C 0.3461(3) 1.05672(18) -0.33137(9) 0.0154(4) Uani 1 1 d .
C15 C 0.4888(3) 1.05761(18) -0.37347(9) 0.0164(4) Uani 1 1 d .
H15A H 0.5809(3) 1.00454(18) -0.37313(9) 0.020 Uiso 1 1 d R
C16 C 0.4900(3) 1.13982(18) -0.41610(9) 0.0149(4) Uani 1 1 d .
C17 C 0.6409(2) 1.14360(16) -0.46191(8) 0.0081(3) Uani 1 1 d .
C18 C 0.3585(3) 1.21594(18) -0.41839(9) 0.0148(4) Uani 1 1 d .
H18A H 0.3645(3) 1.27081(18) -0.44920(9) 0.018 Uiso 1 1 d R
C19 C 0.2168(3) 1.21217(18) -0.37523(9) 0.0145(4) Uani 1 1 d .
C20 C 0.0727(3) 1.29708(18) -0.37615(9) 0.0154(4) Uani 1 1 d .
C21 C 0.2105(3) 1.13192(19) -0.33074(9) 0.0160(4) Uani 1 1 d .
H21A H 0.1146(3) 1.12884(19) -0.30042(9) 0.019 Uiso 1 1 d R
C22 C 1.1104(3) 0.63130(18) 0.05324(9) 0.0122(4) Uani 1 1 d .
C23 C 0.9531(3) 0.6446(2) 0.09510(10) 0.0195(4) Uani 1 1 d .
C24 C 0.9293(3) 0.5723(2) 0.14226(10) 0.0205(4) Uani 1 1 d .
H24A H 1.0103(3) 0.5141(2) 0.14791(10) 0.025 Uiso 1 1 d R
C25 C 0.7823(3) 0.58852(19) 0.18098(10) 0.0190(4) Uani 1 1 d .
C26 C 0.7546(3) 0.51568(18) 0.23260(9) 0.0136(4) Uani 1 1 d .
C27 C 0.6606(3) 0.6701(2) 0.17300(10) 0.0187(4) Uani 1 1 d .
H27A H 0.5584(3) 0.6776(2) 0.20033(10) 0.022 Uiso 1 1 d R
C28 C 0.6895(3) 0.74085(19) 0.12452(9) 0.0162(4) Uani 1 1 d .
C29 C 0.5654(3) 0.8351(2) 0.11483(10) 0.0179(4) Uani 1 1 d .
C30 C 0.8377(3) 0.72784(19) 0.08502(10) 0.0164(4) Uani 1 1 d .
H30A H 0.8591(3) 0.77593(19) 0.05145(10) 0.020 Uiso 1 1 d R
N1 N 0.0103(2) 0.21633(16) 0.37429(8) 0.0166(4) Uani 1 1 d .
N2 N 0.1128(2) 0.45625(16) 0.39547(8) 0.0150(4) Uani 1 1 d D
N3 N 0.3097(2) 0.33984(16) 0.44759(8) 0.0160(4) Uani 1 1 d .
N4 N 0.3171(2) 0.34084(16) 0.33592(8) 0.0169(4) Uani 1 1 d .
N5 N 0.5368(3) 0.71040(16) -0.13273(8) 0.0194(4) Uani 1 1 d .
N6 N 0.8102(2) 0.83446(17) -0.05090(8) 0.0177(4) Uani 1 1 d .
N7 N 0.6789(3) 0.94704(17) -0.12368(8) 0.0175(4) Uani 1 1 d D
N8 N 0.8815(3) 0.80203(17) -0.15966(8) 0.0191(4) Uani 1 1 d .
O1 O 0.7390(2) 1.06355(14) -0.46499(7) 0.0232(3) Uani 1 1 d .
O1W O 0.1948(3) 0.86294(16) 0.24912(8) 0.0290(4) Uani 1 1 d DU
O2 O 0.6594(2) 1.22672(15) -0.49517(8) 0.0259(4) Uani 1 1 d .
O3 O 0.0976(2) 1.37192(14) -0.41584(7) 0.0202(3) Uani 1 1 d .
O4 O -0.0593(2) 1.28884(14) -0.33911(7) 0.0209(3) Uani 1 1 d .
O5 O 0.2395(2) 0.98559(15) -0.24116(7) 0.0236(4) Uani 1 1 d .
O6 O 0.4308(2) 0.88615(14) -0.29321(7) 0.0226(3) Uani 1 1 d .
O7 O 1.1488(2) 0.70687(16) 0.01619(8) 0.0292(4) Uani 1 1 d .
O8 O 1.1941(3) 0.54493(17) 0.05755(9) 0.0349(4) Uani 1 1 d .
O9 O 0.8579(3) 0.43947(16) 0.23740(8) 0.0355(4) Uani 1 1 d .
O10 O 0.6315(2) 0.53564(16) 0.26880(8) 0.0315(4) Uani 1 1 d .
O11 O 0.4113(2) 0.82957(14) 0.14495(7) 0.0211(3) Uani 1 1 d .
O12 O 0.6235(2) 0.91154(15) 0.07830(7) 0.0242(4) Uani 1 1 d .
D1 D 0.265(5) 0.826(3) 0.2176(12) 0.085(12) Uiso 1 1 d D
D2 D 0.157(6) 0.799(3) 0.2773(14) 0.105(15) Uiso 1 1 d D
D3 D 0.054(3) 0.5293(19) 0.4013(11) 0.022(6) Uiso 1 1 d D
D4 D 0.643(4) 1.025(2) -0.1268(12) 0.035(7) Uiso 1 1 d D

loop_
_atom_site_aniso_label
_atom_site_aniso_U_11
_atom_site_aniso_U_22
_atom_site_aniso_U_33
_atom_site_aniso_U_23
_atom_site_aniso_U_13
_atom_site_aniso_U_12
C1 0.0169(9) 0.0161(10) 0.0171(10) 0.0041(8) 0.0004(7) 0.0064(7)
C2 0.0174(10) 0.0163(10) 0.0210(11) 0.0071(8) 0.0038(8) 0.0062(8)
C3 0.0125(9) 0.0197(10) 0.0222(11) 0.0031(8) 0.0013(8) 0.0069(7)
C4 0.0169(10) 0.0179(10) 0.0190(11) 0.0089(8) 0.0037(8) 0.0036(7)
C5 0.0169(10) 0.0170(10) 0.0190(11) 0.0021(8) 0.0018(8) 0.0046(8)
C6 0.0097(9) 0.0188(10) 0.0233(11) 0.0058(8) 0.0009(7) 0.0042(7)
C7 0.0139(9) 0.0210(10) 0.0245(11) 0.0072(8) -0.0016(8) 0.0055(8)
C8 0.0229(11) 0.0162(10) 0.0210(11) 0.0019(8) 0.0019(8) 0.0066(8)
C9 0.0153(10) 0.0235(11) 0.0238(11) 0.0052(8) 0.0015(8) 0.0095(8)
C10 0.0239(10) 0.0180(10) 0.0196(11) 0.0070(8) 0.0067(8) 0.0061(8)
C11 0.0191(10) 0.0208(10) 0.0203(11) 0.0082(8) 0.0040(8) 0.0054(8)
C12 0.0193(10) 0.0182(10) 0.0178(11) 0.0033(8) 0.0010(8) 0.0059(8)
C13 0.0065(8) 0.0066(8) 0.0106(9) 0.0037(6) -0.0029(6) 0.0015(6)
C14 0.0150(9) 0.0128(9) 0.0176(10) 0.0058(8) -0.0016(7) 0.0015(7)
C15 0.0134(9) 0.0143(9) 0.0219(11) 0.0045(8) -0.0016(8) 0.0046(7)
C16 0.0116(9) 0.0154(9) 0.0173(10) 0.0029(8) 0.0026(7) 0.0031(7)
C17 0.0045(8) 0.0091(8) 0.0120(9) 0.0038(7) 0.0003(6) 0.0029(6)
C18 0.0136(9) 0.0126(9) 0.0178(10) 0.0057(7) -0.0008(7) 0.0018(7)
C19 0.0132(9) 0.0129(9) 0.0173(10) 0.0033(7) 0.0004(7) 0.0036(7)
C20 0.0143(9) 0.0126(9) 0.0189(10) 0.0031(7) -0.0011(7) 0.0040(7)
C21 0.0144(9) 0.0158(9) 0.0177(10) 0.0048(8) 0.0016(7) 0.0033(7)
C22 0.0092(8) 0.0130(9) 0.0150(10) -0.0002(7) -0.0018(7) 0.0065(7)
C23 0.0166(10) 0.0171(10) 0.0226(11) -0.0007(8) -0.0002(8) 0.0045(8)
C24 0.0187(10) 0.0157(10) 0.0254(12) 0.0024(8) -0.0050(8) 0.0048(8)
C25 0.0188(10) 0.0148(10) 0.0210(11) 0.0070(8) -0.0045(8) 0.0004(7)
C26 0.0129(9) 0.0106(9) 0.0152(10) 0.0066(7) -0.0073(7) -0.0009(7)
C27 0.0163(10) 0.0184(10) 0.0194(11) 0.0040(8) 0.0003(8) 0.0016(7)
C28 0.0143(9) 0.0137(9) 0.0194(11) 0.0018(8) -0.0010(8) 0.0033(7)
C29 0.0161(9) 0.0181(10) 0.0193(11) 0.0021(8) 0.0003(8) 0.0056(7)
C30 0.0164(9) 0.0146(9) 0.0177(10) 0.0047(8) -0.0005(8) 0.0031(7)
N1 0.0147(8) 0.0150(8) 0.0196(9) 0.0038(7) 0.0015(7) 0.0031(6)
N2 0.0126(8) 0.0151(8) 0.0196(9) 0.0053(7) 0.0018(6) 0.0066(6)
N3 0.0128(8) 0.0168(8) 0.0199(9) 0.0048(7) 0.0007(6) 0.0064(6)
N4 0.0143(8) 0.0174(8) 0.0200(9) 0.0050(7) 0.0034(6) 0.0051(6)
N5 0.0183(9) 0.0172(9) 0.0225(10) 0.0063(7) 0.0009(7) 0.0034(7)
N6 0.0159(8) 0.0192(9) 0.0200(9) 0.0058(7) 0.0018(7) 0.0070(7)
N7 0.0182(8) 0.0174(9) 0.0202(9) 0.0065(7) 0.0025(7) 0.0085(7)
N8 0.0200(9) 0.0184(9) 0.0212(10) 0.0042(7) 0.0055(7) 0.0080(7)
O1 0.0231(8) 0.0206(8) 0.0300(9) 0.0062(6) 0.0064(6) 0.0117(6)
O1W 0.0334(9) 0.0282(9) 0.0301(10) 0.0131(7) 0.0097(7) 0.0110(7)
O2 0.0246(8) 0.0292(9) 0.0326(9) 0.0172(7) 0.0126(7) 0.0134(7)
O3 0.0230(8) 0.0216(8) 0.0234(8) 0.0115(6) 0.0067(6) 0.0137(6)
O4 0.0179(7) 0.0233(8) 0.0258(9) 0.0103(6) 0.0074(6) 0.0086(6)
O5 0.0280(8) 0.0244(8) 0.0206(8) 0.0095(6) 0.0025(6) 0.0080(6)
O6 0.0216(8) 0.0194(8) 0.0294(9) 0.0093(6) -0.0004(6) 0.0083(6)
O7 0.0231(8) 0.0410(10) 0.0278(9) 0.0076(8) 0.0051(7) 0.0150(7)
O8 0.0307(9) 0.0292(9) 0.0488(12) 0.0018(8) 0.0033(8) 0.0186(7)
O9 0.0400(10) 0.0277(9) 0.0383(11) 0.0142(8) -0.0097(8) 0.0073(7)
O10 0.0304(9) 0.0290(9) 0.0290(10) 0.0119(7) -0.0038(7) -0.0038(7)
O11 0.0177(7) 0.0234(8) 0.0257(9) 0.0065(6) 0.0063(6) 0.0099(6)
O12 0.0282(8) 0.0230(8) 0.0292(9) 0.0128(7) 0.0100(7) 0.0141(6)

loop_
_atom_type_symbol
_atom_type_description
_atom_type_scat_dispersion_real
_atom_type_scat_dispersion_imag
_atom_type_scat_source
C C 0.0033 0.0016 'International Tables Vol C Tables 4.2.6.8 and 6.1.1.4'
N N 0.0061 0.0033 'International Tables Vol C Tables 4.2.6.8 and 6.1.1.4'
O O 0.0106 0.0060 'International Tables Vol C Tables 4.2.6.8 and 6.1.1.4'
H H 0.0000 0.0000 'International Tables Vol C Tables 4.2.6.8 and 6.1.1.4'
D D 0.0000 0.0000 'International Tables Vol C Tables 4.2.6.8 and 6.1.1.4'

loop_
_geom_angle_atom_site_label_1
_geom_angle_atom_site_label_2
_geom_angle_atom_site_label_3
_geom_angle
H1A C1 H1B 108.2
H1A C1 N3 109.65(10)
H1B C1 N3 109.66(10)
H1A C1 N2 109.64(10)
H1B C1 N2 109.65(10)
N3 C1 N2 110.05(15)
H2A C2 H2B 108.0
H2A C2 N1 109.31(10)
H2B C2 N1 109.29(10)
H2A C2 N3 109.31(10)
H2B C2 N3 109.26(10)
N1 C2 N3 111.63(15)
H3A C3 H3B 107.9
H3A C3 N4 109.23(10)
H3B C3 N4 109.23(10)
H3A C3 N3 109.25(10)
H3B C3 N3 109.24(10)
N4 C3 N3 111.90(15)
H4A C4 H4B 108.2
H4A C4 N4 109.82(10)
H4B C4 N4 109.81(11)
H4A C4 N2 109.80(10)
H4B C4 N2 109.80(10)
N4 C4 N2 109.34(14)
H5A C5 H5B 107.9
H5A C5 N4 109.22(10)
H5B C5 N4 109.22(10)
H5A C5 N1 109.20(10)
H5B C5 N1 109.20(10)
N4 C5 N1 112.01(16)
H6A C6 H6B 108.1
H6A C6 N1 109.58(10)
H6B C6 N1 109.62(11)
H6A C6 N2 109.59(10)
H6B C6 N2 109.62(10)
N1 C6 N2 110.27(15)
H7A C7 H7B 108.2
H7A C7 N5 109.68(11)
H7B C7 N5 109.72(11)
H7A C7 N7 109.70(11)
H7B C7 N7 109.72(10)
N5 C7 N7 109.81(15)
H8B C8 H8A 107.9
H8B C8 N8 109.15(10)
H8A C8 N8 109.15(11)
H8B C8 N5 109.11(10)
H8A C8 N5 109.16(11)
N8 C8 N5 112.31(16)
H9B C9 H9A 107.9
H9B C9 N8 109.20(11)
H9A C9 N8 109.17(10)
H9B C9 N6 109.23(11)
H9A C9 N6 109.18(10)
N8 C9 N6 112.08(15)
H10A C10 H10B 108.2
H10A C10 N8 109.68(11)
H10B C10 N8 109.65(11)
H10A C10 N7 109.66(11)
H10B C10 N7 109.65(11)
N8 C10 N7 110.02(15)
H11B C11 H11A 108.0
H11B C11 N5 109.29(10)
H11A C11 N5 109.33(10)
H11B C11 N6 109.29(11)
H11A C11 N6 109.33(10)
N5 C11 N6 111.57(16)
H12A C12 H12B 108.2
H12A C12 N6 109.78(11)
H12B C12 N6 109.78(10)
H12A C12 N7 109.74(10)
H12B C12 N7 109.79(10)
N6 C12 N7 109.50(16)
O5 C13 O6 123.90(17)
O5 C13 C14 117.91(16)
O6 C13 C14 118.18(17)
C15 C14 C21 123.54(18)
C15 C14 C13 117.62(17)
C21 C14 C13 118.83(17)
H15A C15 C14 122.14(11)
H15A C15 C16 122.16(11)
C14 C15 C16 115.70(17)
C18 C16 C15 123.66(18)
C18 C16 C17 119.06(17)
C15 C16 C17 117.27(16)
O1 C17 O2 123.51(17)
O1 C17 C16 118.67(16)
O2 C17 C16 117.82(16)
H18A C18 C16 120.54(11)
H18A C18 C19 120.54(11)
C16 C18 C19 118.91(18)
C18 C19 C21 119.75(17)
C18 C19 C20 119.82(17)
C21 C19 C20 120.41(17)
O4 C20 O3 124.87(17)
O4 C20 C19 119.35(17)
O3 C20 C19 115.78(17)
H21A C21 C14 120.80(12)
H21A C21 C19 120.78(11)
C14 C21 C19 118.42(18)
O7 C22 O8 124.06(19)
O7 C22 C23 118.03(17)
O8 C22 C23 117.91(18)
C24 C23 C30 123.46(19)
C24 C23 C22 117.94(18)
C30 C23 C22 118.60(18)
H24A C24 C23 121.85(12)
H24A C24 C25 121.84(12)
C23 C24 C25 116.31(18)
C24 C25 C27 122.91(19)
C24 C25 C26 118.20(18)
C27 C25 C26 118.89(19)
O10 C26 O9 124.02(19)
O10 C26 C25 117.97(17)
O9 C26 C25 118.01(19)
H27A C27 C25 120.60(12)
H27A C27 C28 120.61(12)
C25 C27 C28 118.79(19)
C30 C28 C27 119.77(18)
C30 C28 C29 119.11(17)
C27 C28 C29 121.10(18)
O12 C29 O11 125.47(18)
O12 C29 C28 117.17(18)
O11 C29 C28 117.36(17)
H30A C30 C23 120.62(12)
H30A C30 C28 120.64(11)
C23 C30 C28 118.75(18)
C6 N1 C2 108.98(16)
C6 N1 C5 108.37(15)
C2 N1 C5 108.67(15)
C1 N2 C4 108.76(14)
C1 N2 C6 108.10(15)
C4 N2 C6 109.06(15)
C1 N2 D3 110.5(14)
C4 N2 D3 113.9(13)
C6 N2 D3 106.4(14)
C1 N3 C3 108.58(15)
C1 N3 C2 108.92(15)
C3 N3 C2 108.66(16)
C4 N4 C3 108.96(16)
C4 N4 C5 109.65(15)
C3 N4 C5 108.45(15)
C7 N5 C11 109.25(16)
C7 N5 C8 108.27(15)
C11 N5 C8 108.60(16)
C12 N6 C9 109.26(15)
C12 N6 C11 108.75(15)
C9 N6 C11 108.96(16)
C10 N7 C12 109.13(15)
C10 N7 C7 108.87(16)
C12 N7 C7 108.07(15)
C10 N7 D4 113.2(16)
C12 N7 D4 109.0(16)
C7 N7 D4 108.4(16)
C10 N8 C9 108.40(16)
C10 N8 C8 108.76(15)
C9 N8 C8 108.72(16)
D1 O1W D2 107(2)

loop_
_geom_bond_atom_site_label_1
_geom_bond_atom_site_label_2
_geom_bond_distance
C1 H1A 0.9599
C1 H1B 0.9600
C1 N3 1.448(2)
C1 N2 1.513(2)
C2 H2A 0.9599
C2 H2B 0.9601
C2 N1 1.472(3)
C2 N3 1.480(2)
C3 H3A 0.9600
C3 H3B 0.9600
C3 N4 1.472(3)
C3 N3 1.476(3)
C4 H4A 0.9600
C4 H4B 0.9601
C4 N4 1.442(2)
C4 N2 1.515(2)
C5 H5A 0.9600
C5 H5B 0.9600
C5 N4 1.472(2)
C5 N1 1.478(3)
C6 H6A 0.9599
C6 H6B 0.9600
C6 N1 1.445(2)
C6 N2 1.517(2)
C7 H7A 0.9601
C7 H7B 0.9601
C7 N5 1.448(2)
C7 N7 1.519(3)
C8 H8B 0.9600
C8 H8A 0.9600
C8 N8 1.472(3)
C8 N5 1.481(3)
C9 H9B 0.9600
C9 H9A 0.9601
C9 N8 1.469(3)
C9 N6 1.474(3)
C10 H10A 0.9600
C10 H10B 0.9601
C10 N8 1.446(2)
C10 N7 1.513(3)
C11 H11B 0.9600
C11 H11A 0.9600
C11 N5 1.470(3)
C11 N6 1.477(3)
C12 H12A 0.9600
C12 H12B 0.9601
C12 N6 1.446(2)
C12 N7 1.516(3)
C13 O5 1.225(2)
C13 O6 1.231(2)
C13 C14 1.474(3)
C14 C15 1.383(3)
C14 C21 1.388(3)
C15 H15A 0.9600
C15 C16 1.383(3)
C16 C18 1.376(3)
C16 C17 1.481(2)
C17 O1 1.223(2)
C17 O2 1.226(2)
C18 H18A 0.9601
C18 C19 1.393(3)
C19 C21 1.396(3)
C19 C20 1.518(2)
C20 O4 1.247(2)
C20 O3 1.264(2)
C21 H21A 0.9600
C22 O7 1.228(2)
C22 O8 1.229(2)
C22 C23 1.478(3)
C23 C24 1.379(3)
C23 C30 1.380(3)
C24 H24A 0.9600
C24 C25 1.384(3)
C25 C27 1.387(3)
C25 C26 1.467(3)
C26 O10 1.228(3)
C26 O9 1.232(2)
C27 H27A 0.9600
C27 C28 1.395(3)
C28 C30 1.394(3)
C28 C29 1.520(3)
C29 O12 1.243(2)
C29 O11 1.273(2)
C30 H30A 0.9601
N2 D3 0.970(15)
N7 D4 0.945(16)
O1W D1 0.960(17)
O1W D2 0.988(17)
